data_7132726
loop_
_publ_author_name
'Li, Kai'
'Rajeshkumar, Thayalan'
'Zhao, Yue'
'Wang, Tianwei'
'Maron, Laurent'
'Zhu, Congqing'

_publ_section_title
;
 Temperature induced single-crystal to single-crystal transformation of
 uranium azide complexes.
;
_journal_issue 21
_journal_name_full 'Chemical communications (Cambridge, England)'
_journal_page_first 2966
_journal_page_last 2969
_journal_paper_doi 10.1039/d4cc00546e
_journal_volume 60
_journal_year 2024
_chemical_formula_moiety 'C20 H48 N10 P2 U'
_chemical_formula_sum 'C20 H48 N10 P2 U'
_chemical_formula_weight 728.65
_space_group_crystal_system monoclinic
_space_group_IT_number 14
_space_group_name_Hall '-P 2yn'
_space_group_name_H-M_alt 'P 1 21/n 1'
_atom_sites_solution_hydrogens geom
_atom_sites_solution_primary iterative
_audit_creation_date 2024-01-29
_audit_creation_method
;
Olex2 1.5
(compiled 2023.08.24 svn.re1ec1418 for OlexSys, GUI svn.r6817)
;
_audit_update_record
;
2024-01-31 deposited with the CCDC.	2024-02-15 downloaded from the CCDC.
;
_cell_angle_alpha 90
_cell_angle_beta 102.736(4)
_cell_angle_gamma 90
_cell_formula_units_Z 2
_cell_length_a 10.1931(14)
_cell_length_b 10.6719(10)
_cell_length_c 14.9477(17)
_cell_measurement_reflns_used 1895
_cell_measurement_temperature 353.00
_cell_measurement_theta_max 23.323
_cell_measurement_theta_min 2.921
_cell_volume 1586.0(3)
_computing_cell_refinement 'SAINT V8.40B (?, 2016)'
_computing_data_reduction 'SAINT V8.40B (?, 2016)'
_computing_molecular_graphics 'Olex2 1.5 (Dolomanov et al., 2009)'
_computing_publication_material 'Olex2 1.5 (Dolomanov et al., 2009)'
_computing_structure_refinement 'SHELXL 2014/7 (Sheldrick, 2015)'
_computing_structure_solution 'olex2.solve 1.5 (Bourhis et al., 2015)'
_diffrn_ambient_temperature 353.00
_diffrn_measured_fraction_theta_full 0.997
_diffrn_measured_fraction_theta_max 0.996
_diffrn_measurement_device_type 'Bruker D8 VENTURE'
_diffrn_radiation_type MoK\a
_diffrn_radiation_wavelength 0.71073
_diffrn_reflns_av_R_equivalents 0.0714
_diffrn_reflns_av_unetI/netI 0.0819
_diffrn_reflns_Laue_measured_fraction_full 0.997
_diffrn_reflns_Laue_measured_fraction_max 0.996
_diffrn_reflns_limit_h_max 11
_diffrn_reflns_limit_h_min -13
_diffrn_reflns_limit_k_max 14
_diffrn_reflns_limit_k_min -11
_diffrn_reflns_limit_l_max 12
_diffrn_reflns_limit_l_min -19
_diffrn_reflns_number 7496
_diffrn_reflns_point_group_measured_fraction_full 0.997
_diffrn_reflns_point_group_measured_fraction_max 0.996
_diffrn_reflns_theta_full 25.242
_diffrn_reflns_theta_max 28.322
_diffrn_reflns_theta_min 2.921
_diffrn_source_current 40.0
_diffrn_source_power 1.8
_diffrn_source_voltage 45.0
_exptl_absorpt_coefficient_mu 5.243
_exptl_absorpt_correction_T_max 1.0000
_exptl_absorpt_correction_T_min 0.6578
_exptl_absorpt_correction_type multi-scan
_exptl_absorpt_process_details
;
SADABS-2016/2 (Bruker,2016/2) was used for absorption correction.
wR2(int) was 0.0986 before and 0.0486 after correction.
The Ratio of minimum to maximum transmission is 0.6578.
The \l/2 correction factor is 0.00150.
;
_exptl_crystal_density_diffrn 1.526
_exptl_crystal_description block
_exptl_crystal_F_000 720
_exptl_crystal_size_max 0.13
_exptl_crystal_size_mid 0.12
_exptl_crystal_size_min 0.1
_refine_diff_density_max 1.232
_refine_diff_density_min -0.877
_refine_diff_density_rms 0.111
_refine_ls_extinction_method none
_refine_ls_goodness_of_fit_ref 0.906
_refine_ls_hydrogen_treatment constr
_refine_ls_matrix_type full
_refine_ls_number_parameters 157
_refine_ls_number_reflns 3940
_refine_ls_number_restraints 1
_refine_ls_restrained_S_all 0.906
_refine_ls_R_factor_all 0.1059
_refine_ls_R_factor_gt 0.0455
_refine_ls_shift/su_max 0.000
_refine_ls_shift/su_mean 0.000
_refine_ls_structure_factor_coef Fsqd
_refine_ls_weighting_details 'w=1/[\s^2^(Fo^2^)+(0.0557P)^2^] where P=(Fo^2^+2Fc^2^)/3'
_refine_ls_weighting_scheme calc
_refine_ls_wR_factor_gt 0.1032
_refine_ls_wR_factor_ref 0.1270
_reflns_Friedel_coverage 0.000
_reflns_number_gt 1952
_reflns_number_total 3940
_reflns_threshold_expression 'I > 2\s(I)'
_cod_data_source_file d4cc00546e2.cif
_cod_data_source_block lk2023122606_01_a
_cod_depositor_comments 'Adding full bibliography for 7132717--7132729.cif.'
_cod_database_code 7132726
_shelx_shelxl_version_number 2014/7
_shelx_space_group_comment
;
The symmetry employed for this shelxl refinement is uniquely defined
by the following loop, which should always be used as a source of
symmetry information in preference to the above space-group names.
They are only intended as comments.
;
_shelx_estimated_absorpt_t_max 0.622
_shelx_estimated_absorpt_t_min 0.549
_olex2_refinement_description
;
1. Fixed Uiso
 At 1.2 times of:
  All C(H) groups, All C(H,H) groups
 At 1.5 times of:
  All C(H,H,H) groups
2. Rigid bond restraints
 C3, C4
 with sigma for 1-2 distances of 0.01 and sigma for 1-3 distances of 0.02
3.a Ternary CH refined with riding coordinates:
 C5(H5), C8(H8)
3.b Secondary CH2 refined with riding coordinates:
 C3(H3A,H3B), C4(H4A,H4B)
3.c Idealised Me refined as rotating group:
 C1(H1A,H1B,H1C), C2(H2A,H2B,H2C), C6(H6A,H6B,H6C), C7(H7A,H7B,H7C), C9(H9A,
 H9B,H9C), C10(H10A,H10B,H10C)
;
_olex2_submission_special_instructions 'No special instructions were received'

loop_
_space_group_symop_operation_xyz
'x, y, z'
'-x+1/2, y+1/2, -z+1/2'
'-x, -y, -z'
'x-1/2, -y-1/2, z-1/2'

loop_
_atom_site_label
_atom_site_type_symbol
_atom_site_fract_x
_atom_site_fract_y
_atom_site_fract_z
_atom_site_U_iso_or_equiv
_atom_site_adp_type
_atom_site_occupancy
_atom_site_site_symmetry_order
_atom_site_calc_flag
_atom_site_refinement_flags_posn
_atom_site_refinement_flags_adp
_atom_site_refinement_flags_occupancy
_atom_site_disorder_assembly
_atom_site_disorder_group
U1 U 0.5000 0.5000 0.5000 0.06676(17) Uani 1 2 d S . P . .
N1 N 0.2559(7) 0.6127(7) 0.4752(7) 0.110(2) Uani 1 1 d . . . . .
C1 C 0.1826(12) 0.5793(15) 0.5511(10) 0.183(5) Uani 1 1 d . . . . .
H1A H 0.1632 0.4912 0.5489 0.275 Uiso 1 1 calc R U . . .
H1B H 0.1001 0.6257 0.5422 0.275 Uiso 1 1 calc R U . . .
H1C H 0.2386 0.6000 0.6097 0.275 Uiso 1 1 calc R U . . .
P1 P 0.6504(3) 0.7226(2) 0.45240(18) 0.0888(7) Uani 1 1 d . . . . .
C2 C 0.1800(13) 0.5777(16) 0.3881(9) 0.187(6) Uani 1 1 d . . . . .
H2A H 0.2117 0.6229 0.3415 0.281 Uiso 1 1 calc R U . . .
H2B H 0.0869 0.5971 0.3841 0.281 Uiso 1 1 calc R U . . .
H2C H 0.1897 0.4894 0.3793 0.281 Uiso 1 1 calc R U . . .
N2 N 0.4943(7) 0.7019(6) 0.4540(5) 0.093(2) Uani 1 1 d . . . . .
C3 C 0.2781(11) 0.7488(10) 0.4896(9) 0.145(5) Uani 1 1 d . U . . .
H3A H 0.3121 0.7666 0.5542 0.174 Uiso 1 1 calc R U . . .
H3B H 0.1945 0.7941 0.4688 0.174 Uiso 1 1 calc R U . . .
N3 N 0.5310(8) 0.5628(8) 0.6520(5) 0.097(2) Uani 1 1 d . . . . .
C4 C 0.3787(12) 0.7876(10) 0.4356(9) 0.147(5) Uani 1 1 d . U . . .
H4A H 0.3371 0.7866 0.3706 0.176 Uiso 1 1 calc R U . . .
H4B H 0.4090 0.8724 0.4522 0.176 Uiso 1 1 calc R U . . .
N4 N 0.5237(9) 0.5999(8) 0.7175(7) 0.110(3) Uani 1 1 d . . . . .
C5 C 0.6677(13) 0.7756(12) 0.3392(8) 0.146(4) Uani 1 1 d . . . . .
H5 H 0.7639 0.7950 0.3509 0.175 Uiso 1 1 calc R U . . .
N5 N 0.5196(14) 0.6355(13) 0.7899(8) 0.214(6) Uani 1 1 d . . . . .
C6 C 0.6076(15) 0.8985(13) 0.3070(9) 0.221(7) Uani 1 1 d . . . . .
H6A H 0.5121 0.8893 0.2854 0.332 Uiso 1 1 calc R U . . .
H6B H 0.6462 0.9285 0.2579 0.332 Uiso 1 1 calc R U . . .
H6C H 0.6255 0.9574 0.3567 0.332 Uiso 1 1 calc R U . . .
C7 C 0.658(2) 0.6788(13) 0.2735(9) 0.247(9) Uani 1 1 d . . . . .
H7A H 0.6339 0.6019 0.2993 0.370 Uiso 1 1 calc R U . . .
H7B H 0.7423 0.6690 0.2564 0.370 Uiso 1 1 calc R U . . .
H7C H 0.5894 0.6999 0.2204 0.370 Uiso 1 1 calc R U . . .
C8 C 0.7191(10) 0.8536(8) 0.5238(7) 0.107(3) Uani 1 1 d . . . . .
H8 H 0.6717 0.9288 0.4961 0.129 Uiso 1 1 calc R U . . .
C9 C 0.8672(10) 0.8726(12) 0.5259(9) 0.186(6) Uani 1 1 d . . . . .
H9A H 0.9182 0.8051 0.5591 0.278 Uiso 1 1 calc R U . . .
H9B H 0.8966 0.9506 0.5556 0.278 Uiso 1 1 calc R U . . .
H9C H 0.8805 0.8741 0.4643 0.278 Uiso 1 1 calc R U . . .
C10 C 0.6938(12) 0.8423(9) 0.6201(7) 0.135(4) Uani 1 1 d . . . . .
H10A H 0.5992 0.8320 0.6165 0.203 Uiso 1 1 calc R U . . .
H10B H 0.7248 0.9168 0.6543 0.203 Uiso 1 1 calc R U . . .
H10C H 0.7414 0.7710 0.6502 0.203 Uiso 1 1 calc R U . . .

loop_
_atom_site_aniso_label
_atom_site_aniso_U_11
_atom_site_aniso_U_22
_atom_site_aniso_U_33
_atom_site_aniso_U_23
_atom_site_aniso_U_13
_atom_site_aniso_U_12
U1 0.0667(2) 0.0574(2) 0.0771(3) -0.0003(2) 0.01780(17) 0.0041(2)
N1 0.071(5) 0.092(6) 0.158(7) 0.018(5) 0.008(5) 0.013(4)
C1 0.105(9) 0.244(14) 0.225(15) -0.008(14) 0.089(10) 0.036(10)
P1 0.1013(17) 0.0668(13) 0.1077(17) 0.0085(12) 0.0433(14) -0.0014(13)
C2 0.122(10) 0.250(15) 0.164(12) -0.033(12) -0.021(9) 0.096(11)
N2 0.101(5) 0.067(4) 0.116(5) 0.005(4) 0.034(4) -0.006(4)
C3 0.099(8) 0.087(8) 0.249(15) 0.016(8) 0.041(8) 0.028(6)
N3 0.121(6) 0.100(5) 0.078(5) -0.018(4) 0.038(5) -0.009(5)
C4 0.130(9) 0.102(8) 0.221(14) 0.056(8) 0.064(9) 0.056(8)
N4 0.129(7) 0.098(6) 0.103(6) -0.017(5) 0.027(6) -0.030(5)
C5 0.203(13) 0.128(9) 0.128(9) 0.034(8) 0.080(9) 0.006(9)
N5 0.253(15) 0.248(15) 0.151(10) -0.086(9) 0.068(10) -0.079(11)
C6 0.31(2) 0.177(15) 0.197(14) 0.106(11) 0.102(13) 0.029(14)
C7 0.49(3) 0.165(14) 0.116(11) 0.018(9) 0.124(15) 0.017(17)
C8 0.108(8) 0.078(6) 0.145(9) -0.006(6) 0.049(7) -0.016(5)
C9 0.112(9) 0.186(13) 0.263(16) -0.039(10) 0.051(9) -0.050(9)
C10 0.167(11) 0.097(7) 0.134(9) -0.029(6) 0.018(8) -0.035(7)

loop_
_atom_type_symbol
_atom_type_description
_atom_type_scat_dispersion_real
_atom_type_scat_dispersion_imag
_atom_type_scat_source
C C 0.0033 0.0016 'International Tables Vol C Tables 4.2.6.8 and 6.1.1.4'
H H 0.0000 0.0000 'International Tables Vol C Tables 4.2.6.8 and 6.1.1.4'
N N 0.0061 0.0033 'International Tables Vol C Tables 4.2.6.8 and 6.1.1.4'
P P 0.1023 0.0942 'International Tables Vol C Tables 4.2.6.8 and 6.1.1.4'
U U -9.6767 9.6646 'International Tables Vol C Tables 4.2.6.8 and 6.1.1.4'

loop_
_geom_angle_atom_site_label_1
_geom_angle_atom_site_label_2
_geom_angle_atom_site_label_3
_geom_angle
_geom_angle_site_symmetry_1
_geom_angle_site_symmetry_3
_geom_angle_publ_flag
N1 U1 N1 180.0 . 3_666 ?
N1 U1 P1 83.22(17) 3_666 . ?
N1 U1 P1 83.22(17) . 3_666 ?
N1 U1 P1 96.78(17) . . ?
N1 U1 P1 96.78(17) 3_666 3_666 ?
P1 U1 P1 180.0 . 3_666 ?
N2 U1 N1 115.2(2) . 3_666 ?
N2 U1 N1 64.8(2) . . ?
N2 U1 N1 64.8(2) 3_666 3_666 ?
N2 U1 N1 115.2(2) 3_666 . ?
N2 U1 P1 31.98(17) 3_666 3_666 ?
N2 U1 P1 148.03(17) 3_666 . ?
N2 U1 P1 148.02(17) . 3_666 ?
N2 U1 P1 31.97(17) . . ?
N2 U1 N2 180.0 3_666 . ?
N2 U1 N3 90.7(3) 3_666 3_666 ?
N2 U1 N3 90.7(3) . . ?
N2 U1 N3 89.3(3) . 3_666 ?
N2 U1 N3 89.3(3) 3_666 . ?
N3 U1 N1 85.9(3) 3_666 3_666 ?
N3 U1 N1 94.1(3) 3_666 . ?
N3 U1 N1 94.1(3) . 3_666 ?
N3 U1 N1 85.9(3) . . ?
N3 U1 P1 92.1(2) . . ?
N3 U1 P1 87.9(2) . 3_666 ?
N3 U1 P1 92.1(2) 3_666 3_666 ?
N3 U1 P1 87.9(2) 3_666 . ?
N3 U1 N3 180.0 3_666 . ?
C1 N1 U1 112.2(6) . . ?
C2 N1 U1 107.9(7) . . ?
C2 N1 C1 111.4(10) . . ?
C2 N1 C3 115.4(10) . . ?
C3 N1 U1 108.0(5) . . ?
C3 N1 C1 101.9(10) . . ?
N1 C1 H1A 109.5 . . ?
N1 C1 H1B 109.5 . . ?
N1 C1 H1C 109.5 . . ?
H1A C1 H1B 109.5 . . ?
H1A C1 H1C 109.5 . . ?
H1B C1 H1C 109.5 . . ?
N2 P1 U1 47.9(3) . . ?
N2 P1 C5 110.6(5) . . ?
N2 P1 C8 110.7(4) . . ?
C5 P1 U1 128.6(4) . . ?
C8 P1 U1 128.7(3) . . ?
C8 P1 C5 101.8(5) . . ?
N1 C2 H2A 109.5 . . ?
N1 C2 H2B 109.5 . . ?
N1 C2 H2C 109.5 . . ?
H2A C2 H2B 109.5 . . ?
H2A C2 H2C 109.5 . . ?
H2B C2 H2C 109.5 . . ?
P1 N2 U1 100.1(3) . . ?
C4 N2 U1 128.1(6) . . ?
C4 N2 P1 131.7(7) . . ?
N1 C3 H3A 110.3 . . ?
N1 C3 H3B 110.3 . . ?
N1 C3 C4 107.2(9) . . ?
H3A C3 H3B 108.5 . . ?
C4 C3 H3A 110.3 . . ?
C4 C3 H3B 110.3 . . ?
N4 N3 U1 167.5(9) . . ?
N2 C4 C3 110.0(8) . . ?
N2 C4 H4A 109.7 . . ?
N2 C4 H4B 109.7 . . ?
C3 C4 H4A 109.7 . . ?
C3 C4 H4B 109.7 . . ?
H4A C4 H4B 108.2 . . ?
N3 N4 N5 176.9(15) . . ?
P1 C5 H5 101.3 . . ?
C6 C5 P1 117.2(9) . . ?
C6 C5 H5 101.3 . . ?
C7 C5 P1 114.2(9) . . ?
C7 C5 H5 101.3 . . ?
C7 C5 C6 117.3(12) . . ?
C5 C6 H6A 109.5 . . ?
C5 C6 H6B 109.5 . . ?
C5 C6 H6C 109.5 . . ?
H6A C6 H6B 109.5 . . ?
H6A C6 H6C 109.5 . . ?
H6B C6 H6C 109.5 . . ?
C5 C7 H7A 109.5 . . ?
C5 C7 H7B 109.5 . . ?
C5 C7 H7C 109.5 . . ?
H7A C7 H7B 109.5 . . ?
H7A C7 H7C 109.5 . . ?
H7B C7 H7C 109.5 . . ?
P1 C8 H8 107.1 . . ?
C9 C8 P1 111.7(7) . . ?
C9 C8 H8 107.1 . . ?
C9 C8 C10 111.5(10) . . ?
C10 C8 P1 111.9(6) . . ?
C10 C8 H8 107.1 . . ?
C8 C9 H9A 109.5 . . ?
C8 C9 H9B 109.5 . . ?
C8 C9 H9C 109.5 . . ?
H9A C9 H9B 109.5 . . ?
H9A C9 H9C 109.5 . . ?
H9B C9 H9C 109.5 . . ?
C8 C10 H10A 109.5 . . ?
C8 C10 H10B 109.5 . . ?
C8 C10 H10C 109.5 . . ?
H10A C10 H10B 109.5 . . ?
H10A C10 H10C 109.5 . . ?
H10B C10 H10C 109.5 . . ?

loop_
_geom_bond_atom_site_label_1
_geom_bond_atom_site_label_2
_geom_bond_distance
_geom_bond_site_symmetry_2
_geom_bond_publ_flag
U1 N1 2.715(7) 3_666 ?
U1 N1 2.715(7) . ?
U1 P1 2.997(2) 3_666 ?
U1 P1 2.997(2) . ?
U1 N2 2.258(7) 3_666 ?
U1 N2 2.258(7) . ?
U1 N3 2.323(7) 3_666 ?
U1 N3 2.323(7) . ?
N1 C1 1.531(12) . ?
N1 C2 1.411(11) . ?
N1 C3 1.478(12) . ?
C1 H1A 0.9600 . ?
C1 H1B 0.9600 . ?
C1 H1C 0.9600 . ?
P1 N2 1.612(7) . ?
P1 C5 1.829(10) . ?
P1 C8 1.804(10) . ?
C2 H2A 0.9600 . ?
C2 H2B 0.9600 . ?
C2 H2C 0.9600 . ?
N2 C4 1.469(10) . ?
C3 H3A 0.9700 . ?
C3 H3B 0.9700 . ?
C3 C4 1.497(13) . ?
N3 N4 1.074(9) . ?
C4 H4A 0.9700 . ?
C4 H4B 0.9700 . ?
N4 N5 1.156(11) . ?
C5 H5 0.9800 . ?
C5 C6 1.483(14) . ?
C5 C7 1.412(14) . ?
C6 H6A 0.9600 . ?
C6 H6B 0.9600 . ?
C6 H6C 0.9600 . ?
C7 H7A 0.9600 . ?
C7 H7B 0.9600 . ?
C7 H7C 0.9600 . ?
C8 H8 0.9800 . ?
C8 C9 1.517(11) . ?
C8 C10 1.522(12) . ?
C9 H9A 0.9600 . ?
C9 H9B 0.9600 . ?
C9 H9C 0.9600 . ?
C10 H10A 0.9600 . ?
C10 H10B 0.9600 . ?
C10 H10C 0.9600 . ?

loop_
_geom_torsion_atom_site_label_1
_geom_torsion_atom_site_label_2
_geom_torsion_atom_site_label_3
_geom_torsion_atom_site_label_4
_geom_torsion
_geom_torsion_site_symmetry_1
_geom_torsion_site_symmetry_2
_geom_torsion_site_symmetry_3
_geom_torsion_site_symmetry_4
_geom_torsion_publ_flag
U1 N1 C3 C4 47.8(11) . . . . ?
U1 P1 N2 C4 177.5(12) . . . . ?
U1 P1 C5 C6 115.3(11) . . . . ?
U1 P1 C5 C7 -27.5(15) . . . . ?
U1 P1 C8 C9 126.3(7) . . . . ?
U1 P1 C8 C10 0.4(10) . . . . ?
U1 N2 C4 C3 25.8(15) . . . . ?
N1 C3 C4 N2 -48.5(13) . . . . ?
C1 N1 C3 C4 166.1(10) . . . . ?
P1 N2 C4 C3 -151.0(9) . . . . ?
C2 N1 C3 C4 -73.1(12) . . . . ?
N2 P1 C5 C6 63.3(12) . . . . ?
N2 P1 C5 C7 -79.5(14) . . . . ?
N2 P1 C8 C9 178.2(8) . . . . ?
N2 P1 C8 C10 52.3(9) . . . . ?
C5 P1 N2 U1 123.9(5) . . . . ?
C5 P1 N2 C4 -58.6(11) . . . . ?
C5 P1 C8 C9 -64.2(9) . . . . ?
C5 P1 C8 C10 170.0(8) . . . . ?
C8 P1 N2 U1 -124.1(4) . . . . ?
C8 P1 N2 C4 53.4(11) . . . . ?
C8 P1 C5 C6 -54.3(12) . . . . ?
C8 P1 C5 C7 162.9(13) . . . . ?
